data_7040309
loop_
_publ_author_name
'Chanawanno, Kullapa'
'Holstrom, Cole'
'Crandall, Laura A.'
'Dodge, Henry'
'Nemykin, Victor N.'
'Herrick, Richard S.'
'Ziegler, Christopher J.'

_publ_section_title
;
 The synthesis and structures of 1,1'-bis(sulfonyl)ferrocene derivatives.
;
_journal_issue 36
_journal_name_full 'Dalton transactions (Cambridge, England : 2003)'
_journal_page_first 14320
_journal_page_last 14326
_journal_paper_doi 10.1039/c6dt02669a
_journal_volume 45
_journal_year 2016
_chemical_formula_sum 'C13 H14 Cl Fe N O4 S2'
_chemical_formula_weight 403.67
_space_group_crystal_system triclinic
_space_group_IT_number 2
_space_group_name_Hall '-P 1'
_space_group_name_H-M_alt 'P -1'
_symmetry_space_group_name_Hall '-P 1'
_symmetry_space_group_name_H-M 'P -1'
_atom_sites_solution_hydrogens geom
_audit_creation_method SHELXL-2014/7
_audit_update_record
;
2016-06-24 deposited with the CCDC.
2016-08-15 downloaded from the CCDC.
;
_cell_angle_alpha 87.392(2)
_cell_angle_beta 86.354(2)
_cell_angle_gamma 65.8810(10)
_cell_formula_units_Z 2
_cell_length_a 7.4865(3)
_cell_length_b 7.5363(3)
_cell_length_c 14.9763(6)
_cell_measurement_reflns_used 6228
_cell_measurement_temperature 100(2)
_cell_measurement_theta_max 65.93
_cell_measurement_theta_min 6.49
_cell_volume 769.47(5)
_computing_cell_refinement 'Bruker SAINT'
_computing_data_collection 'Bruker APEX2'
_computing_data_reduction 'Bruker SAINT'
_computing_molecular_graphics 'Bruker SHELXTL'
_computing_publication_material 'Bruker SHELXTL'
_computing_structure_refinement 'SHELXL-2014/7 (Sheldrick, 2014)'
_computing_structure_solution 'SHELXL-2014/7 (Sheldrick, 2014)'
_diffrn_ambient_temperature 100(2)
_diffrn_measured_fraction_theta_full 0.957
_diffrn_measured_fraction_theta_max 0.957
_diffrn_measurement_device_type 'Bruker APEX-II CCD'
_diffrn_measurement_method '\f and \w scans'
_diffrn_radiation_type CuK\a
_diffrn_radiation_wavelength 1.54178
_diffrn_reflns_av_R_equivalents 0.0296
_diffrn_reflns_av_unetI/netI 0.0289
_diffrn_reflns_Laue_measured_fraction_full 0.957
_diffrn_reflns_Laue_measured_fraction_max 0.957
_diffrn_reflns_limit_h_max 8
_diffrn_reflns_limit_h_min -8
_diffrn_reflns_limit_k_max 8
_diffrn_reflns_limit_k_min -8
_diffrn_reflns_limit_l_max 16
_diffrn_reflns_limit_l_min -17
_diffrn_reflns_number 8179
_diffrn_reflns_point_group_measured_fraction_full 0.957
_diffrn_reflns_point_group_measured_fraction_max 0.957
_diffrn_reflns_theta_full 61.977
_diffrn_reflns_theta_max 61.977
_diffrn_reflns_theta_min 2.957
_diffrn_source 'fine-focus sealed tube'
_exptl_absorpt_coefficient_mu 12.150
_exptl_absorpt_correction_T_max 0.7528
_exptl_absorpt_correction_T_min 0.3639
_exptl_absorpt_correction_type multi-scan
_exptl_absorpt_process_details SADABS
_exptl_crystal_colour yellow
_exptl_crystal_density_diffrn 1.742
_exptl_crystal_density_meas ?
_exptl_crystal_density_method 'not measured'
_exptl_crystal_description plate
_exptl_crystal_F_000 412
_exptl_crystal_size_max 0.461
_exptl_crystal_size_mid 0.269
_exptl_crystal_size_min 0.163
_refine_diff_density_max 0.537
_refine_diff_density_min -0.731
_refine_diff_density_rms 0.079
_refine_ls_extinction_method none
_refine_ls_goodness_of_fit_ref 1.069
_refine_ls_hydrogen_treatment constr
_refine_ls_matrix_type full
_refine_ls_number_parameters 208
_refine_ls_number_reflns 2329
_refine_ls_number_restraints 0
_refine_ls_restrained_S_all 1.069
_refine_ls_R_factor_all 0.0335
_refine_ls_R_factor_gt 0.0328
_refine_ls_shift/su_max 0.001
_refine_ls_shift/su_mean 0.000
_refine_ls_structure_factor_coef Fsqd
_refine_ls_weighting_details 'w=1/[\s^2^(Fo^2^)+(0.0639P)^2^+0.3318P] where P=(Fo^2^+2Fc^2^)/3'
_refine_ls_weighting_scheme calc
_refine_ls_wR_factor_gt 0.0913
_refine_ls_wR_factor_ref 0.0921
_reflns_Friedel_coverage 0.000
_reflns_number_gt 2287
_reflns_number_total 2329
_reflns_threshold_expression 'I > 2\s(I)'
_cod_data_source_file c6dt02669a2.cif
_cod_data_source_block 6
_cod_depositor_comments
;
The following automatic conversions were performed:

'_exptl_crystal_density_meas' value 'not measured' was changed to '?'
- the value is perceived as not measured.

Automatic conversion script
Id: cif_fix_values 4268 2015-11-12 08:31:59Z antanas 

 Adding full bibliography for 7040307--7040318.cif.
;
_cod_database_code 7040309
_shelx_shelxl_version_number 2014/7
_shelx_space_group_comment
;
The symmetry employed for this shelxl refinement is uniquely defined
by the following loop, which should always be used as a source of
symmetry information in preference to the above space-group names.
They are only intended as comments.
;
_shelx_estimated_absorpt_t_min 0.071
_shelx_estimated_absorpt_t_max 0.242

loop_
_space_group_symop_operation_xyz
'x, y, z'
'-x, -y, -z'

loop_
_atom_site_label
_atom_site_type_symbol
_atom_site_fract_x
_atom_site_fract_y
_atom_site_fract_z
_atom_site_U_iso_or_equiv
_atom_site_adp_type
_atom_site_occupancy
_atom_site_site_symmetry_order
_atom_site_calc_flag
_atom_site_refinement_flags_posn
_atom_site_refinement_flags_adp
_atom_site_refinement_flags_occupancy
_atom_site_disorder_assembly
_atom_site_disorder_group
C1 C 0.5962(3) 0.6376(3) 0.32184(16) 0.0162(5) Uani 1 1 d . . . . .
C2 C 0.4647(3) 0.8180(4) 0.35939(17) 0.0191(5) Uani 1 1 d . . . . .
H2 H 0.3737 0.8359 0.4134 0.023 Uiso 1 1 calc R U . . .
C3 C 0.4887(3) 0.9671(3) 0.30512(16) 0.0192(5) Uani 1 1 d . . . . .
H3 H 0.4138 1.1101 0.3135 0.023 Uiso 1 1 calc R U . . .
C4 C 0.6323(4) 0.8801(4) 0.23578(17) 0.0206(5) Uani 1 1 d . . . . .
H4 H 0.6757 0.9516 0.1873 0.025 Uiso 1 1 calc R U . . .
C5 C 0.7021(3) 0.6743(4) 0.24542(17) 0.0191(5) Uani 1 1 d . . . . .
H5 H 0.8050 0.5752 0.2067 0.023 Uiso 1 1 calc R U . . .
C6 C 0.2135(4) 0.9491(3) 0.13943(16) 0.0174(5) Uani 1 1 d . . . . .
C7 C 0.1101(3) 0.8978(4) 0.21207(16) 0.0186(5) Uani 1 1 d . . . . .
H7 H 0.0019 0.9887 0.2517 0.022 Uiso 1 1 calc R U . . .
C8 C 0.1912(4) 0.6915(4) 0.21649(17) 0.0204(5) Uani 1 1 d . . . . .
H8 H 0.1530 0.6107 0.2622 0.024 Uiso 1 1 calc R U . . .
C9 C 0.3404(4) 0.6184(4) 0.14783(17) 0.0214(5) Uani 1 1 d . . . . .
H9 H 0.4235 0.4779 0.1369 0.026 Uiso 1 1 calc R U . . .
C10 C 0.3565(4) 0.7781(4) 0.09882(17) 0.0207(5) Uani 1 1 d . . . . .
H10 H 0.4470 0.7718 0.0458 0.025 Uiso 1 1 calc R U . . .
C11 C 0.9885(3) 0.3142(4) 0.41032(16) 0.0197(5) Uani 1 1 d . . . . .
H11A H 0.9922 0.4402 0.3912 0.024 Uiso 1 1 calc R U . . .
H11B H 1.0332 0.2270 0.3585 0.024 Uiso 1 1 calc R U . . .
C12 C 1.1247(3) 0.2267(3) 0.48465(16) 0.0201(5) Uani 1 1 d . . . . .
H12 H 1.2533 0.2219 0.4758 0.024 Uiso 1 1 calc R U . . .
C13 C 1.0826(4) 0.1557(4) 0.56105(17) 0.0247(6) Uani 1 1 d . . . . .
H13A H 0.9558 0.1573 0.5729 0.030 Uiso 1 1 calc R U . . .
H13B H 1.1791 0.1028 0.6044 0.030 Uiso 1 1 calc R U . . .
Cl1 Cl -0.0480(14) 1.2741(15) 0.0302(7) 0.0455(14) Uani 0.5 1 d . . P A 1
Cl2 Cl -0.0023(14) 1.2521(14) 0.0107(7) 0.058(2) Uani 0.5 1 d . . P A 2
Fe1 Fe 0.40596(5) 0.79438(5) 0.22956(2) 0.01469(16) Uani 1 1 d . . . . .
N1 N 0.7870(3) 0.3452(3) 0.43775(13) 0.0176(4) Uani 1 1 d . . . . .
H1 H 0.7541 0.3310 0.4942 0.021 Uiso 1 1 calc R U . . .
O1 O 0.4445(2) 0.4240(2) 0.40784(11) 0.0203(4) Uani 1 1 d . . . . .
O2 O 0.7050(2) 0.2737(2) 0.29024(11) 0.0195(4) Uani 1 1 d . . . . .
O3 O 0.3555(3) 1.1841(3) 0.06432(14) 0.0380(5) Uani 1 1 d . . . . .
O4 O 0.1013(3) 1.3083(2) 0.18507(12) 0.0259(4) Uani 1 1 d . . . . .
S1 S 0.62553(8) 0.40635(8) 0.36203(4) 0.01600(18) Uani 1 1 d . . . . .
S3 S 0.18491(9) 1.18401(9) 0.11118(4) 0.02083(19) Uani 1 1 d . . . . .

loop_
_atom_site_aniso_label
_atom_site_aniso_U_11
_atom_site_aniso_U_22
_atom_site_aniso_U_33
_atom_site_aniso_U_23
_atom_site_aniso_U_13
_atom_site_aniso_U_12
C1 0.0125(11) 0.0162(12) 0.0197(13) 0.0026(9) -0.0034(10) -0.0054(9)
C2 0.0145(12) 0.0232(13) 0.0201(13) -0.0014(10) -0.0044(10) -0.0074(10)
C3 0.0154(12) 0.0181(12) 0.0262(14) 0.0006(10) -0.0077(10) -0.0080(10)
C4 0.0164(12) 0.0216(13) 0.0271(14) 0.0068(10) -0.0058(10) -0.0110(10)
C5 0.0118(12) 0.0221(13) 0.0219(13) 0.0032(10) -0.0019(10) -0.0055(10)
C6 0.0170(12) 0.0163(12) 0.0196(13) 0.0034(9) -0.0061(10) -0.0071(10)
C7 0.0118(12) 0.0220(13) 0.0222(13) 0.0016(10) -0.0045(10) -0.0067(10)
C8 0.0193(12) 0.0219(13) 0.0246(14) 0.0037(10) -0.0065(10) -0.0128(10)
C9 0.0204(13) 0.0204(12) 0.0251(13) 0.0003(10) -0.0072(11) -0.0094(10)
C10 0.0224(13) 0.0238(13) 0.0173(13) -0.0033(10) -0.0014(10) -0.0105(11)
C11 0.0152(12) 0.0203(12) 0.0215(13) 0.0031(10) 0.0010(10) -0.0058(10)
C12 0.0162(12) 0.0208(12) 0.0241(14) -0.0021(10) -0.0004(10) -0.0081(10)
C13 0.0187(13) 0.0306(14) 0.0265(14) 0.0056(11) -0.0087(11) -0.0113(11)
Cl1 0.061(2) 0.0265(15) 0.048(3) 0.0120(16) -0.040(2) -0.0129(15)
Cl2 0.096(5) 0.030(3) 0.059(4) 0.023(2) -0.058(3) -0.033(3)
Fe1 0.0118(2) 0.0150(2) 0.0174(3) 0.00221(16) -0.00214(17) -0.00563(18)
N1 0.0142(10) 0.0206(11) 0.0161(11) 0.0041(8) -0.0003(8) -0.0057(8)
O1 0.0167(8) 0.0221(9) 0.0227(9) 0.0017(7) 0.0005(7) -0.0089(7)
O2 0.0179(9) 0.0177(9) 0.0221(9) 0.0004(7) -0.0013(7) -0.0063(7)
O3 0.0524(13) 0.0267(11) 0.0366(12) -0.0013(9) 0.0172(10) -0.0204(10)
O4 0.0221(9) 0.0193(9) 0.0336(11) -0.0010(7) 0.0019(8) -0.0061(7)
S1 0.0137(3) 0.0156(3) 0.0183(3) 0.0025(2) -0.0014(2) -0.0058(2)
S3 0.0255(4) 0.0173(3) 0.0209(4) 0.0038(2) -0.0055(3) -0.0098(3)

loop_
_atom_type_symbol
_atom_type_description
_atom_type_scat_dispersion_real
_atom_type_scat_dispersion_imag
_atom_type_scat_source
C C 0.0181 0.0091 'International Tables Vol C Tables 4.2.6.8 and 6.1.1.4'
H H 0.0000 0.0000 'International Tables Vol C Tables 4.2.6.8 and 6.1.1.4'
N N 0.0311 0.0180 'International Tables Vol C Tables 4.2.6.8 and 6.1.1.4'
O O 0.0492 0.0322 'International Tables Vol C Tables 4.2.6.8 and 6.1.1.4'
S S 0.3331 0.5567 'International Tables Vol C Tables 4.2.6.8 and 6.1.1.4'
Cl Cl 0.3639 0.7018 'International Tables Vol C Tables 4.2.6.8 and 6.1.1.4'
Fe Fe -1.1336 3.1974 'International Tables Vol C Tables 4.2.6.8 and 6.1.1.4'

loop_
_geom_angle_atom_site_label_1
_geom_angle_atom_site_label_2
_geom_angle_atom_site_label_3
_geom_angle
C2 C1 C5 109.5(2)
C2 C1 S1 125.81(19)
C5 C1 S1 124.68(18)
C2 C1 Fe1 70.82(13)
C5 C1 Fe1 70.65(13)
S1 C1 Fe1 124.87(13)
C3 C2 C1 106.5(2)
C3 C2 Fe1 70.07(14)
C1 C2 Fe1 68.08(13)
C4 C3 C2 108.8(2)
C4 C3 Fe1 69.64(13)
C2 C3 Fe1 69.49(13)
C3 C4 C5 108.9(2)
C3 C4 Fe1 70.06(13)
C5 C4 Fe1 69.53(13)
C4 C5 C1 106.3(2)
C4 C5 Fe1 69.88(13)
C1 C5 Fe1 68.11(13)
C7 C6 C10 110.2(2)
C7 C6 S3 124.71(19)
C10 C6 S3 124.82(19)
C7 C6 Fe1 71.65(13)
C10 C6 Fe1 70.66(14)
S3 C6 Fe1 119.94(12)
C8 C7 C6 106.1(2)
C8 C7 Fe1 70.55(13)
C6 C7 Fe1 67.22(13)
C9 C8 C7 109.0(2)
C9 C8 Fe1 69.55(14)
C7 C8 Fe1 69.24(13)
C8 C9 C10 108.8(2)
C8 C9 Fe1 70.35(14)
C10 C9 Fe1 68.58(13)
C9 C10 C6 105.9(2)
C9 C10 Fe1 70.73(14)
C6 C10 Fe1 67.89(13)
N1 C11 C12 111.7(2)
C13 C12 C11 126.0(2)
C6 Fe1 C1 178.96(9)
C6 Fe1 C10 41.45(10)
C1 Fe1 C10 139.01(10)
C6 Fe1 C5 139.79(10)
C1 Fe1 C5 41.24(10)
C10 Fe1 C5 108.93(10)
C6 Fe1 C2 138.51(10)
C1 Fe1 C2 41.10(10)
C10 Fe1 C2 177.10(9)
C5 Fe1 C2 69.44(10)
C6 Fe1 C4 112.60(10)
C1 Fe1 C4 68.30(10)
C10 Fe1 C4 108.76(10)
C5 Fe1 C4 40.60(10)
C2 Fe1 C4 68.41(10)
C6 Fe1 C7 41.14(10)
C1 Fe1 C7 137.83(10)
C10 Fe1 C7 69.78(10)
C5 Fe1 C7 176.44(9)
C2 Fe1 C7 112.00(10)
C4 Fe1 C7 142.84(10)
C6 Fe1 C3 112.15(10)
C1 Fe1 C3 68.15(10)
C10 Fe1 C3 136.90(10)
C5 Fe1 C3 68.43(10)
C2 Fe1 C3 40.44(10)
C4 Fe1 C3 40.30(10)
C7 Fe1 C3 114.86(10)
C6 Fe1 C9 68.18(10)
C1 Fe1 C9 111.61(10)
C10 Fe1 C9 40.69(10)
C5 Fe1 C9 108.53(10)
C2 Fe1 C9 141.85(10)
C4 Fe1 C9 135.61(10)
C7 Fe1 C9 68.25(10)
C3 Fe1 C9 175.90(9)
C6 Fe1 C8 67.85(10)
C1 Fe1 C8 111.30(10)
C10 Fe1 C8 68.48(10)
C5 Fe1 C8 136.28(10)
C2 Fe1 C8 114.39(10)
C4 Fe1 C8 175.58(9)
C7 Fe1 C8 40.21(10)
C3 Fe1 C8 143.99(10)
C9 Fe1 C8 40.11(10)
C11 N1 S1 118.70(16)
O2 S1 O1 119.44(10)
O2 S1 N1 107.96(10)
O1 S1 N1 106.27(10)
O2 S1 C1 108.16(11)
O1 S1 C1 107.80(11)
N1 S1 C1 106.54(10)
O3 S3 O4 119.72(11)
O3 S3 C6 110.71(12)
O4 S3 C6 110.51(11)
O3 S3 Cl2 100.9(3)
O4 S3 Cl2 111.4(2)
C6 S3 Cl2 101.7(3)
O3 S3 Cl1 111.5(3)
O4 S3 Cl1 100.8(2)
C6 S3 Cl1 101.7(3)

loop_
_geom_bond_atom_site_label_1
_geom_bond_atom_site_label_2
_geom_bond_distance
C1 C2 1.428(3)
C1 C5 1.432(4)
C1 S1 1.749(2)
C1 Fe1 2.015(2)
C2 C3 1.421(3)
C2 Fe1 2.052(2)
C3 C4 1.417(4)
C3 Fe1 2.059(2)
C4 C5 1.423(3)
C4 Fe1 2.054(2)
C5 Fe1 2.049(2)
C6 C7 1.425(4)
C6 C10 1.427(4)
C6 S3 1.730(2)
C6 Fe1 1.997(2)
C7 C8 1.420(3)
C7 Fe1 2.056(2)
C8 C9 1.418(4)
C8 Fe1 2.073(2)
C9 C10 1.425(4)
C9 Fe1 2.063(2)
C10 Fe1 2.034(2)
C11 N1 1.463(3)
C11 C12 1.497(3)
C12 C13 1.315(4)
Cl1 S3 2.049(11)
Cl2 S3 2.025(11)
N1 S1 1.622(2)
O1 S1 1.4380(17)
O2 S1 1.4282(18)
O3 S3 1.418(2)
O4 S3 1.4213(19)
